data_7705022
loop_
_publ_author_name
'Machado, Jo\~ao Franco'
'Sequeira, Diogo'
'Marques, Fernanda'
'Piedade, M F\'atima M'
'Villa de Brito, Maria J.'
'Helena Garcia, M.'
'Fernandes, Alexandra R.'
'Morais, T\^ania S'

_publ_section_title
;
 New copper(I) complexes selective for prostate cancer cells.
;
_journal_issue 35
_journal_name_full 'Dalton transactions (Cambridge, England : 2003)'
_journal_page_first 12273
_journal_page_last 12286
_journal_paper_doi 10.1039/d0dt02157a
_journal_volume 49
_journal_year 2020
_chemical_formula_sum 'C49 H49 B Cu F4 N O7 P2'
_chemical_formula_weight 976.18
_space_group_crystal_system triclinic
_space_group_IT_number 2
_space_group_name_Hall '-P 1'
_space_group_name_H-M_alt 'P -1'
_atom_sites_solution_hydrogens geom
_audit_creation_method SHELXL-2018/3
_audit_update_record
;
2020-06-17 deposited with the CCDC.	2020-08-04 downloaded from the CCDC.
;
_cell_angle_alpha 104.108(3)
_cell_angle_beta 108.859(3)
_cell_angle_gamma 99.858(3)
_cell_formula_units_Z 2
_cell_length_a 11.3647(7)
_cell_length_b 14.0498(9)
_cell_length_c 16.4417(10)
_cell_measurement_reflns_used 9895
_cell_measurement_temperature 150(2)
_cell_measurement_theta_max 26.74
_cell_measurement_theta_min 2.41
_cell_volume 2318.3(3)
_computing_cell_refinement 'Bruker SAINT'
_computing_data_collection 'Bruker APEX2'
_computing_data_reduction 'Bruker SAINT'
_computing_molecular_graphics Mercury
_computing_structure_refinement 'SHELXL-2018/3 (Sheldrick, 2018)'
_computing_structure_solution 'SHELXT 2014/4 (Sheldrick, 2014)'
_diffrn_ambient_temperature 150(2)
_diffrn_measured_fraction_theta_full 0.996
_diffrn_measured_fraction_theta_max 0.987
_diffrn_measurement_device_type 'Bruker APEX-II CCD'
_diffrn_measurement_method '\f and \w scans'
_diffrn_radiation_type MoK\a
_diffrn_radiation_wavelength 0.71073
_diffrn_reflns_av_R_equivalents 0.0453
_diffrn_reflns_av_unetI/netI 0.0462
_diffrn_reflns_Laue_measured_fraction_full 0.996
_diffrn_reflns_Laue_measured_fraction_max 0.987
_diffrn_reflns_limit_h_max 13
_diffrn_reflns_limit_h_min -14
_diffrn_reflns_limit_k_max 17
_diffrn_reflns_limit_k_min -17
_diffrn_reflns_limit_l_max 20
_diffrn_reflns_limit_l_min -20
_diffrn_reflns_number 37348
_diffrn_reflns_point_group_measured_fraction_full 0.996
_diffrn_reflns_point_group_measured_fraction_max 0.987
_diffrn_reflns_theta_full 25.242
_diffrn_reflns_theta_max 26.869
_diffrn_reflns_theta_min 1.925
_exptl_absorpt_coefficient_mu 0.609
_exptl_absorpt_correction_T_max 0.7454
_exptl_absorpt_correction_T_min 0.6821
_exptl_absorpt_correction_type multi-scan
_exptl_crystal_colour orange
_exptl_crystal_density_diffrn 1.398
_exptl_crystal_description PRISM
_exptl_crystal_F_000 1012
_exptl_crystal_size_max 0.700
_exptl_crystal_size_mid 0.450
_exptl_crystal_size_min 0.300
_refine_diff_density_max 1.819
_refine_diff_density_min -0.931
_refine_diff_density_rms 0.088
_refine_ls_extinction_method none
_refine_ls_goodness_of_fit_ref 0.997
_refine_ls_hydrogen_treatment constr
_refine_ls_matrix_type full
_refine_ls_number_parameters 586
_refine_ls_number_reflns 9851
_refine_ls_number_restraints 0
_refine_ls_restrained_S_all 0.997
_refine_ls_R_factor_all 0.0738
_refine_ls_R_factor_gt 0.0559
_refine_ls_shift/su_max 0.023
_refine_ls_shift/su_mean 0.001
_refine_ls_structure_factor_coef Fsqd
_refine_ls_weighting_details 'w=1/[\s^2^(Fo^2^)+(0.1082P)^2^+2.9566P] where P=(Fo^2^+2Fc^2^)/3'
_refine_ls_weighting_scheme calc
_refine_ls_wR_factor_gt 0.1613
_refine_ls_wR_factor_ref 0.1766
_reflns_Friedel_coverage 0.000
_reflns_number_gt 7717
_reflns_number_total 9851
_reflns_threshold_expression 'I > 2\s(I)'
_cod_data_source_file d0dt02157a2.cif
_cod_data_source_block shelx_CCDC2
_cod_depositor_comments 'Adding full bibliography for 7705020--7705024.cif.'
_cod_database_code 7705022
_shelx_shelxl_version_number 2018/3
_shelx_space_group_comment
;
The symmetry employed for this shelxl refinement is uniquely defined
by the following loop, which should always be used as a source of
symmetry information in preference to the above space-group names.
They are only intended as comments.
;
_shelx_estimated_absorpt_t_min 0.675
_shelx_estimated_absorpt_t_max 0.839

loop_
_space_group_symop_operation_xyz
'x, y, z'
'-x, -y, -z'

loop_
_atom_site_label
_atom_site_type_symbol
_atom_site_fract_x
_atom_site_fract_y
_atom_site_fract_z
_atom_site_U_iso_or_equiv
_atom_site_adp_type
_atom_site_occupancy
_atom_site_site_symmetry_order
_atom_site_calc_flag
_atom_site_refinement_flags_posn
_atom_site_refinement_flags_adp
_atom_site_refinement_flags_occupancy
_atom_site_disorder_assembly
_atom_site_disorder_group
Cu1 Cu 0.50117(3) 0.65209(3) 0.81680(2) 0.02235(13) Uani 1 1 d . . . . .
P1 P 0.65343(7) 0.60051(6) 0.77136(5) 0.02028(18) Uani 1 1 d . . . . .
P2 P 0.38478(7) 0.73959(6) 0.73833(6) 0.02218(19) Uani 1 1 d . . . . .
O3 O 1.1435(2) 0.64626(19) 1.07536(16) 0.0349(6) Uani 1 1 d . . . . .
O6 O 0.0175(2) 0.49899(19) 0.36081(17) 0.0374(6) Uani 1 1 d . . . . .
O1 O 0.5759(2) 0.78700(18) 0.94921(16) 0.0332(5) Uani 1 1 d . . . . .
O4 O 0.5125(2) 0.15071(17) 0.58595(18) 0.0378(6) Uani 1 1 d . . . . .
O7 O 0.0762(3) 0.94526(19) 0.92059(19) 0.0400(6) Uani 1 1 d . . . . .
O2 O 0.7991(3) 0.7904(2) 0.51721(19) 0.0439(7) Uani 1 1 d . . . . .
O5 O 0.7966(3) 1.0600(2) 0.7320(2) 0.0490(7) Uani 1 1 d . . . . .
N1 N 0.4283(2) 0.5971(2) 0.90076(18) 0.0248(6) Uani 1 1 d . . . . .
C23 C 0.6652(3) 0.4205(2) 0.6522(2) 0.0234(6) Uani 1 1 d . . . . .
H23 H 0.727210 0.463203 0.640066 0.028 Uiso 1 1 calc R U . . .
C15 C 0.8061(3) 0.6193(2) 0.8633(2) 0.0211(6) Uani 1 1 d . . . . .
C24 C 0.6329(3) 0.3159(2) 0.6127(2) 0.0261(7) Uani 1 1 d . . . . .
H24 H 0.673579 0.287033 0.574431 0.031 Uiso 1 1 calc R U . . .
C22 C 0.6077(3) 0.4641(2) 0.7099(2) 0.0218(6) Uani 1 1 d . . . . .
C47 C 0.1989(3) 0.9478(2) 0.8241(2) 0.0293(7) Uani 1 1 d . . . . .
H47 H 0.185776 1.010852 0.817146 0.035 Uiso 1 1 calc R U . . .
C29 C 0.4987(3) 0.8412(2) 0.7300(2) 0.0254(7) Uani 1 1 d . . . . .
C39 C 0.0973(3) 0.5585(2) 0.4464(2) 0.0265(7) Uani 1 1 d . . . . .
C46 C 0.1459(3) 0.9039(2) 0.8752(2) 0.0287(7) Uani 1 1 d . . . . .
C48 C 0.2715(3) 0.8995(2) 0.7829(2) 0.0265(7) Uani 1 1 d . . . . .
H48 H 0.309630 0.930981 0.749046 0.032 Uiso 1 1 calc R U . . .
C38 C 0.1762(3) 0.5123(2) 0.4974(2) 0.0276(7) Uani 1 1 d . . . . .
H38 H 0.170740 0.442321 0.472688 0.033 Uiso 1 1 calc R U . . .
C9 C 0.6223(3) 0.6302(2) 0.6044(2) 0.0255(7) Uani 1 1 d . . . . .
H9 H 0.542736 0.578980 0.581387 0.031 Uiso 1 1 calc R U . . .
C16 C 0.9006(3) 0.5723(2) 0.8500(2) 0.0255(7) Uani 1 1 d . . . . .
H16 H 0.888149 0.532731 0.790555 0.031 Uiso 1 1 calc R U . . .
C18 C 1.0319(3) 0.6425(2) 1.0091(2) 0.0250(7) Uani 1 1 d . . . . .
C36 C 0.2722(3) 0.6700(2) 0.6229(2) 0.0228(6) Uani 1 1 d . . . . .
C40 C 0.1045(3) 0.6611(3) 0.4830(2) 0.0302(7) Uani 1 1 d . . . . .
H40 H 0.050367 0.693310 0.448396 0.036 Uiso 1 1 calc R U . . .
C44 C 0.2322(3) 0.7619(2) 0.8401(2) 0.0270(7) Uani 1 1 d . . . . .
H44 H 0.242331 0.697648 0.845218 0.032 Uiso 1 1 calc R U . . .
C25 C 0.5404(3) 0.2527(2) 0.6292(2) 0.0270(7) Uani 1 1 d . . . . .
C8 C 0.7020(3) 0.6597(2) 0.6959(2) 0.0224(6) Uani 1 1 d . . . . .
C37 C 0.2633(3) 0.5679(2) 0.5845(2) 0.0251(7) Uani 1 1 d . . . . .
H37 H 0.318109 0.535765 0.618675 0.030 Uiso 1 1 calc R U . . .
C11 C 0.7735(3) 0.7503(3) 0.5797(2) 0.0293(7) Uani 1 1 d . . . . .
C10 C 0.6583(3) 0.6751(3) 0.5466(2) 0.0284(7) Uani 1 1 d . . . . .
H10 H 0.603724 0.654143 0.484254 0.034 Uiso 1 1 calc R U . . .
C30 C 0.5084(3) 0.8442(2) 0.6492(2) 0.0284(7) Uani 1 1 d . . . . .
H30 H 0.447217 0.795529 0.593934 0.034 Uiso 1 1 calc R U . . .
C20 C 0.8297(3) 0.6802(2) 0.9502(2) 0.0274(7) Uani 1 1 d . . . . .
H20 H 0.767757 0.714337 0.960048 0.033 Uiso 1 1 calc R U . . .
C19 C 0.9422(3) 0.6924(2) 1.0236(2) 0.0269(7) Uani 1 1 d . . . . .
H19 H 0.956931 0.734451 1.082689 0.032 Uiso 1 1 calc R U . . .
C45 C 0.1612(3) 0.8093(3) 0.8822(2) 0.0297(7) Uani 1 1 d . . . . .
H45 H 0.122680 0.777841 0.915816 0.036 Uiso 1 1 calc R U . . .
C43 C 0.2895(3) 0.8062(2) 0.7902(2) 0.0233(6) Uani 1 1 d . . . . .
C26 C 0.4813(3) 0.2946(2) 0.6850(2) 0.0289(7) Uani 1 1 d . . . . .
H26 H 0.418068 0.252184 0.696407 0.035 Uiso 1 1 calc R U . . .
C17 C 1.0115(3) 0.5829(3) 0.9220(2) 0.0279(7) Uani 1 1 d . . . . .
H17 H 1.073952 0.549367 0.912304 0.033 Uiso 1 1 calc R U . . .
C27 C 0.5162(3) 0.3998(2) 0.7240(2) 0.0259(7) Uani 1 1 d . . . . .
H27 H 0.475083 0.428540 0.762080 0.031 Uiso 1 1 calc R U . . .
C41 C 0.1914(3) 0.7150(2) 0.5705(2) 0.0299(7) Uani 1 1 d . . . . .
H41 H 0.196152 0.784660 0.595574 0.036 Uiso 1 1 calc R U . . .
C5 C 0.4478(3) 0.6643(3) 0.9818(2) 0.0283(7) Uani 1 1 d . . . . .
C32 C 0.6954(4) 0.9873(3) 0.7266(3) 0.0367(8) Uani 1 1 d . . . . .
C1 C 0.3608(3) 0.5014(3) 0.8819(2) 0.0276(7) Uani 1 1 d . . . . .
H1 H 0.344127 0.453438 0.824864 0.033 Uiso 1 1 calc R U . . .
C13 C 0.8163(3) 0.7361(3) 0.7277(2) 0.0302(7) Uani 1 1 d . . . . .
H13 H 0.870818 0.757786 0.790139 0.036 Uiso 1 1 calc R U . . .
C12 C 0.8528(3) 0.7813(3) 0.6705(3) 0.0342(8) Uani 1 1 d . . . . .
H12 H 0.931703 0.833287 0.693433 0.041 Uiso 1 1 calc R U . . .
C6 C 0.5181(3) 0.7713(3) 0.9980(2) 0.0322(8) Uani 1 1 d . . . . .
C31 C 0.6060(3) 0.9172(3) 0.6467(3) 0.0330(8) Uani 1 1 d . . . . .
H31 H 0.610709 0.918441 0.590332 0.040 Uiso 1 1 calc R U . . .
C2 C 0.3139(3) 0.4685(3) 0.9413(3) 0.0325(8) Uani 1 1 d . . . . .
H2 H 0.267188 0.399379 0.925378 0.039 Uiso 1 1 calc R U . . .
C34 C 0.5906(3) 0.9136(3) 0.8108(3) 0.0357(8) Uani 1 1 d . . . . .
H34 H 0.586092 0.912909 0.867370 0.043 Uiso 1 1 calc R U . . .
C3 C 0.3359(4) 0.5371(3) 1.0231(3) 0.0366(8) Uani 1 1 d . . . . .
H3 H 0.305074 0.516338 1.065062 0.044 Uiso 1 1 calc R U . . .
F3 F 0.1817(7) 0.1168(3) 0.7007(3) 0.150(2) Uani 1 1 d . . . . .
C21 C 1.1636(4) 0.6974(3) 1.1667(2) 0.0478(10) Uani 1 1 d . . . . .
H21A H 1.246837 0.694527 1.207304 0.072 Uiso 1 1 calc R U . . .
H21B H 1.163639 0.768712 1.174007 0.072 Uiso 1 1 calc R U . . .
H21C H 1.094041 0.664065 1.181727 0.072 Uiso 1 1 calc R U . . .
C42 C -0.0670(4) 0.5430(3) 0.3057(3) 0.0465(10) Uani 1 1 d . . . . .
H42A H -0.118769 0.492021 0.246091 0.070 Uiso 1 1 calc R U . . .
H42B H -0.124439 0.565856 0.334984 0.070 Uiso 1 1 calc R U . . .
H42C H -0.015797 0.601462 0.298150 0.070 Uiso 1 1 calc R U . . .
C33 C 0.6873(4) 0.9858(3) 0.8085(3) 0.0417(9) Uani 1 1 d . . . . .
H33 H 0.748700 1.034845 0.863520 0.050 Uiso 1 1 calc R U . . .
C4 C 0.4037(3) 0.6368(3) 1.0438(2) 0.0363(8) Uani 1 1 d . . . . .
H4 H 0.419768 0.685944 1.100105 0.044 Uiso 1 1 calc R U . . .
C35 C 0.7998(4) 1.0736(3) 0.6506(3) 0.0526(11) Uani 1 1 d . . . . .
H35A H 0.877044 1.127776 0.664191 0.079 Uiso 1 1 calc R U . . .
H35B H 0.802309 1.009875 0.611143 0.079 Uiso 1 1 calc R U . . .
H35C H 0.722465 1.092675 0.619776 0.079 Uiso 1 1 calc R U . . .
C14 C 0.9250(4) 0.8544(4) 0.5428(3) 0.0502(11) Uani 1 1 d . . . . .
H14A H 0.930106 0.877610 0.492102 0.075 Uiso 1 1 calc R U . . .
H14B H 0.942867 0.913568 0.595457 0.075 Uiso 1 1 calc R U . . .
H14C H 0.988844 0.816198 0.558329 0.075 Uiso 1 1 calc R U . . .
C28 C 0.4168(4) 0.0851(3) 0.6011(3) 0.0471(10) Uani 1 1 d . . . . .
H28A H 0.404832 0.014117 0.566848 0.071 Uiso 1 1 calc R U . . .
H28B H 0.444885 0.093191 0.665945 0.071 Uiso 1 1 calc R U . . .
H28C H 0.334866 0.102951 0.580846 0.071 Uiso 1 1 calc R U . . .
C7 C 0.5125(4) 0.8559(3) 1.0700(3) 0.0515(11) Uani 1 1 d . . . . .
H7A H 0.462155 0.827906 1.101406 0.077 Uiso 1 1 calc R U . . .
H7B H 0.600317 0.893272 1.113654 0.077 Uiso 1 1 calc R U . . .
H7C H 0.471285 0.902340 1.042571 0.077 Uiso 1 1 calc R U . . .
C49 C 0.0652(5) 1.0452(3) 0.9197(4) 0.0533(12) Uani 1 1 d . . . . .
H49A H 0.013206 1.066846 0.954299 0.080 Uiso 1 1 calc R U . . .
H49B H 0.151450 1.093261 0.947143 0.080 Uiso 1 1 calc R U . . .
H49C H 0.023253 1.043630 0.856884 0.080 Uiso 1 1 calc R U . . .
F1 F 0.1340(8) 0.1967(4) 0.8082(5) 0.213(4) Uani 1 1 d . . . . .
B1 B 0.1852(5) 0.2044(4) 0.7523(4) 0.0468(11) Uani 1 1 d . . . . .
F4 F 0.2993(5) 0.2621(5) 0.7928(5) 0.202(4) Uani 1 1 d . . . . .
F2 F 0.1523(12) 0.2613(7) 0.7056(6) 0.274(6) Uani 1 1 d . . . . .

loop_
_atom_site_aniso_label
_atom_site_aniso_U_11
_atom_site_aniso_U_22
_atom_site_aniso_U_33
_atom_site_aniso_U_23
_atom_site_aniso_U_13
_atom_site_aniso_U_12
Cu1 0.0194(2) 0.0271(2) 0.0217(2) 0.00647(15) 0.00827(16) 0.01035(15)
P1 0.0167(4) 0.0269(4) 0.0177(4) 0.0067(3) 0.0056(3) 0.0097(3)
P2 0.0198(4) 0.0239(4) 0.0233(4) 0.0054(3) 0.0081(3) 0.0104(3)
O3 0.0269(12) 0.0471(14) 0.0223(12) 0.0084(10) -0.0019(10) 0.0152(11)
O6 0.0286(12) 0.0433(14) 0.0265(13) 0.0002(10) 0.0021(10) 0.0080(11)
O1 0.0263(12) 0.0371(13) 0.0308(13) 0.0051(10) 0.0084(10) 0.0089(10)
O4 0.0388(14) 0.0259(11) 0.0421(15) 0.0053(10) 0.0097(12) 0.0118(10)
O7 0.0432(15) 0.0370(13) 0.0567(17) 0.0142(12) 0.0357(14) 0.0215(11)
O2 0.0421(15) 0.0625(17) 0.0460(16) 0.0362(14) 0.0233(13) 0.0213(13)
O5 0.0428(15) 0.0442(15) 0.0573(18) 0.0102(13) 0.0275(14) -0.0021(12)
N1 0.0208(13) 0.0341(14) 0.0249(14) 0.0108(11) 0.0102(11) 0.0162(11)
C23 0.0159(14) 0.0341(16) 0.0192(15) 0.0067(12) 0.0057(12) 0.0093(12)
C15 0.0173(14) 0.0255(14) 0.0205(15) 0.0080(12) 0.0059(12) 0.0079(11)
C24 0.0210(15) 0.0338(16) 0.0217(16) 0.0035(13) 0.0071(13) 0.0127(13)
C22 0.0176(14) 0.0294(15) 0.0177(15) 0.0065(12) 0.0046(12) 0.0109(12)
C47 0.0295(17) 0.0229(14) 0.039(2) 0.0073(13) 0.0170(15) 0.0129(13)
C29 0.0223(15) 0.0265(15) 0.0293(17) 0.0073(13) 0.0114(13) 0.0109(12)
C39 0.0194(14) 0.0327(16) 0.0254(17) 0.0038(13) 0.0110(13) 0.0053(12)
C46 0.0222(15) 0.0292(16) 0.0341(19) 0.0042(14) 0.0131(14) 0.0093(13)
C48 0.0286(16) 0.0244(15) 0.0292(17) 0.0069(13) 0.0144(14) 0.0093(13)
C38 0.0251(16) 0.0241(15) 0.0313(18) 0.0026(13) 0.0121(14) 0.0075(12)
C9 0.0193(14) 0.0320(16) 0.0275(17) 0.0103(13) 0.0085(13) 0.0122(12)
C16 0.0238(15) 0.0362(16) 0.0167(15) 0.0058(13) 0.0073(12) 0.0132(13)
C18 0.0222(15) 0.0277(15) 0.0223(16) 0.0106(12) 0.0031(13) 0.0072(12)
C36 0.0171(14) 0.0278(15) 0.0252(16) 0.0067(12) 0.0095(12) 0.0098(12)
C40 0.0258(16) 0.0335(17) 0.0318(18) 0.0097(14) 0.0089(14) 0.0146(14)
C44 0.0256(16) 0.0261(15) 0.0315(18) 0.0091(13) 0.0112(14) 0.0119(13)
C25 0.0250(16) 0.0265(15) 0.0240(16) 0.0066(13) 0.0018(13) 0.0099(13)
C8 0.0191(14) 0.0290(15) 0.0231(16) 0.0105(12) 0.0089(12) 0.0122(12)
C37 0.0233(15) 0.0287(15) 0.0287(17) 0.0098(13) 0.0134(13) 0.0127(13)
C11 0.0304(17) 0.0380(17) 0.0346(19) 0.0209(15) 0.0188(15) 0.0208(14)
C10 0.0289(17) 0.0384(17) 0.0239(17) 0.0142(14) 0.0097(14) 0.0184(14)
C30 0.0276(16) 0.0268(15) 0.0314(18) 0.0080(13) 0.0111(14) 0.0109(13)
C20 0.0270(16) 0.0319(16) 0.0229(16) 0.0050(13) 0.0090(13) 0.0138(13)
C19 0.0265(16) 0.0314(16) 0.0189(16) 0.0033(12) 0.0067(13) 0.0088(13)
C45 0.0272(16) 0.0352(17) 0.0348(19) 0.0147(14) 0.0176(15) 0.0122(14)
C43 0.0210(14) 0.0231(14) 0.0251(16) 0.0042(12) 0.0079(13) 0.0115(12)
C26 0.0273(16) 0.0310(16) 0.0299(18) 0.0133(14) 0.0106(14) 0.0075(13)
C17 0.0245(16) 0.0352(17) 0.0242(17) 0.0068(13) 0.0080(13) 0.0150(13)
C27 0.0251(15) 0.0337(16) 0.0244(16) 0.0100(13) 0.0129(13) 0.0140(13)
C41 0.0290(17) 0.0277(15) 0.0318(18) 0.0056(13) 0.0093(14) 0.0152(13)
C5 0.0220(15) 0.0408(18) 0.0237(17) 0.0092(14) 0.0073(13) 0.0173(14)
C32 0.0331(18) 0.0280(16) 0.051(2) 0.0085(16) 0.0215(17) 0.0082(14)
C1 0.0227(15) 0.0339(16) 0.0309(18) 0.0104(14) 0.0130(14) 0.0135(13)
C13 0.0247(16) 0.0380(18) 0.0260(17) 0.0126(14) 0.0056(14) 0.0085(14)
C12 0.0250(16) 0.0387(18) 0.039(2) 0.0171(16) 0.0108(15) 0.0064(14)
C6 0.0226(16) 0.0408(18) 0.0269(18) 0.0025(14) 0.0059(14) 0.0120(14)
C31 0.0346(18) 0.0338(17) 0.037(2) 0.0118(15) 0.0195(16) 0.0134(15)
C2 0.0277(17) 0.0398(18) 0.041(2) 0.0189(16) 0.0179(16) 0.0173(14)
C34 0.0340(18) 0.0359(18) 0.0316(19) 0.0032(15) 0.0147(16) 0.0026(15)
C3 0.0339(19) 0.057(2) 0.034(2) 0.0245(17) 0.0196(16) 0.0233(17)
F3 0.320(8) 0.057(2) 0.112(3) 0.024(2) 0.133(4) 0.049(3)
C21 0.047(2) 0.060(3) 0.0210(19) 0.0062(17) -0.0044(17) 0.022(2)
C42 0.036(2) 0.063(3) 0.030(2) 0.0094(18) 0.0023(17) 0.0152(19)
C33 0.039(2) 0.0364(19) 0.038(2) -0.0029(16) 0.0163(17) -0.0024(16)
C4 0.0324(18) 0.054(2) 0.0238(18) 0.0090(16) 0.0115(15) 0.0187(16)
C35 0.051(2) 0.047(2) 0.072(3) 0.018(2) 0.041(2) 0.010(2)
C14 0.041(2) 0.066(3) 0.072(3) 0.043(2) 0.037(2) 0.026(2)
C28 0.047(2) 0.0280(18) 0.059(3) 0.0149(17) 0.010(2) 0.0088(17)
C7 0.045(2) 0.047(2) 0.047(3) -0.0111(19) 0.020(2) 0.0063(19)
C49 0.062(3) 0.040(2) 0.085(3) 0.020(2) 0.052(3) 0.032(2)
F1 0.326(9) 0.135(4) 0.231(7) -0.001(4) 0.251(7) -0.008(5)
B1 0.043(3) 0.044(2) 0.057(3) 0.019(2) 0.027(2) 0.003(2)
F4 0.103(4) 0.194(6) 0.208(7) -0.085(5) 0.083(4) -0.035(4)
F2 0.531(17) 0.249(8) 0.216(8) 0.170(7) 0.195(10) 0.299(11)

loop_
_atom_type_symbol
_atom_type_description
_atom_type_scat_dispersion_real
_atom_type_scat_dispersion_imag
_atom_type_scat_source
C C 0.0033 0.0016 'International Tables Vol C Tables 4.2.6.8 and 6.1.1.4'
H H 0.0000 0.0000 'International Tables Vol C Tables 4.2.6.8 and 6.1.1.4'
B B 0.0013 0.0007 'International Tables Vol C Tables 4.2.6.8 and 6.1.1.4'
N N 0.0061 0.0033 'International Tables Vol C Tables 4.2.6.8 and 6.1.1.4'
O O 0.0106 0.0060 'International Tables Vol C Tables 4.2.6.8 and 6.1.1.4'
F F 0.0171 0.0103 'International Tables Vol C Tables 4.2.6.8 and 6.1.1.4'
P P 0.1023 0.0942 'International Tables Vol C Tables 4.2.6.8 and 6.1.1.4'
Cu Cu 0.3201 1.2651 'International Tables Vol C Tables 4.2.6.8 and 6.1.1.4'

loop_
_geom_angle_atom_site_label_1
_geom_angle_atom_site_label_2
_geom_angle_atom_site_label_3
_geom_angle
_geom_angle_site_symmetry_1
_geom_angle_site_symmetry_3
_geom_angle_publ_flag
N1 Cu1 P1 124.86(8) . . ?
N1 Cu1 P2 116.01(7) . . ?
P1 Cu1 P2 117.30(3) . . ?
N1 Cu1 O1 75.36(10) . . ?
P1 Cu1 O1 115.97(6) . . ?
P2 Cu1 O1 91.34(7) . . ?
C15 P1 C8 103.41(14) . . ?
C15 P1 C22 103.06(14) . . ?
C8 P1 C22 103.44(14) . . ?
C15 P1 Cu1 114.58(10) . . ?
C8 P1 Cu1 116.94(10) . . ?
C22 P1 Cu1 113.76(10) . . ?
C36 P2 C29 105.79(15) . . ?
C36 P2 C43 103.96(14) . . ?
C29 P2 C43 103.85(14) . . ?
C36 P2 Cu1 117.53(10) . . ?
C29 P2 Cu1 107.50(11) . . ?
C43 P2 Cu1 116.91(11) . . ?
C18 O3 C21 117.7(3) . . ?
C39 O6 C42 118.1(3) . . ?
C6 O1 Cu1 110.9(2) . . ?
C25 O4 C28 116.6(3) . . ?
C46 O7 C49 116.8(3) . . ?
C11 O2 C14 117.9(3) . . ?
C32 O5 C35 118.0(3) . . ?
C1 N1 C5 116.8(3) . . ?
C1 N1 Cu1 125.8(2) . . ?
C5 N1 Cu1 117.4(2) . . ?
C24 C23 C22 120.8(3) . . ?
C24 C23 H23 119.6 . . ?
C22 C23 H23 119.6 . . ?
C20 C15 C16 118.2(3) . . ?
C20 C15 P1 119.6(2) . . ?
C16 C15 P1 122.3(2) . . ?
C23 C24 C25 119.9(3) . . ?
C23 C24 H24 120.1 . . ?
C25 C24 H24 120.1 . . ?
C27 C22 C23 117.8(3) . . ?
C27 C22 P1 118.6(2) . . ?
C23 C22 P1 123.6(2) . . ?
C46 C47 C48 119.7(3) . . ?
C46 C47 H47 120.2 . . ?
C48 C47 H47 120.2 . . ?
C30 C29 C34 118.3(3) . . ?
C30 C29 P2 123.2(3) . . ?
C34 C29 P2 118.1(3) . . ?
O6 C39 C38 116.0(3) . . ?
O6 C39 C40 124.0(3) . . ?
C38 C39 C40 120.0(3) . . ?
O7 C46 C47 124.9(3) . . ?
O7 C46 C45 115.2(3) . . ?
C47 C46 C45 119.8(3) . . ?
C43 C48 C47 121.3(3) . . ?
C43 C48 H48 119.4 . . ?
C47 C48 H48 119.4 . . ?
C39 C38 C37 119.9(3) . . ?
C39 C38 H38 120.0 . . ?
C37 C38 H38 120.0 . . ?
C10 C9 C8 120.5(3) . . ?
C10 C9 H9 119.7 . . ?
C8 C9 H9 119.7 . . ?
C17 C16 C15 120.8(3) . . ?
C17 C16 H16 119.6 . . ?
C15 C16 H16 119.6 . . ?
O3 C18 C19 124.6(3) . . ?
O3 C18 C17 115.1(3) . . ?
C19 C18 C17 120.3(3) . . ?
C41 C36 C37 117.8(3) . . ?
C41 C36 P2 122.2(2) . . ?
C37 C36 P2 120.0(2) . . ?
C41 C40 C39 119.0(3) . . ?
C41 C40 H40 120.5 . . ?
C39 C40 H40 120.5 . . ?
C45 C44 C43 121.4(3) . . ?
C45 C44 H44 119.3 . . ?
C43 C44 H44 119.3 . . ?
O4 C25 C26 124.0(3) . . ?
O4 C25 C24 115.9(3) . . ?
C26 C25 C24 120.1(3) . . ?
C13 C8 C9 118.3(3) . . ?
C13 C8 P1 121.5(2) . . ?
C9 C8 P1 120.2(2) . . ?
C38 C37 C36 121.3(3) . . ?
C38 C37 H37 119.3 . . ?
C36 C37 H37 119.3 . . ?
O2 C11 C12 124.5(3) . . ?
O2 C11 C10 115.4(3) . . ?
C12 C11 C10 120.1(3) . . ?
C11 C10 C9 120.1(3) . . ?
C11 C10 H10 120.0 . . ?
C9 C10 H10 120.0 . . ?
C29 C30 C31 121.4(3) . . ?
C29 C30 H30 119.3 . . ?
C31 C30 H30 119.3 . . ?
C15 C20 C19 121.5(3) . . ?
C15 C20 H20 119.2 . . ?
C19 C20 H20 119.2 . . ?
C18 C19 C20 119.1(3) . . ?
C18 C19 H19 120.5 . . ?
C20 C19 H19 120.5 . . ?
C44 C45 C46 119.7(3) . . ?
C44 C45 H45 120.1 . . ?
C46 C45 H45 120.1 . . ?
C48 C43 C44 118.0(3) . . ?
C48 C43 P2 123.3(2) . . ?
C44 C43 P2 118.7(2) . . ?
C25 C26 C27 118.8(3) . . ?
C25 C26 H26 120.6 . . ?
C27 C26 H26 120.6 . . ?
C16 C17 C18 120.0(3) . . ?
C16 C17 H17 120.0 . . ?
C18 C17 H17 120.0 . . ?
C22 C27 C26 122.7(3) . . ?
C22 C27 H27 118.7 . . ?
C26 C27 H27 118.7 . . ?
C40 C41 C36 121.9(3) . . ?
C40 C41 H41 119.1 . . ?
C36 C41 H41 119.1 . . ?
N1 C5 C4 122.9(3) . . ?
N1 C5 C6 114.9(3) . . ?
C4 C5 C6 122.2(3) . . ?
O5 C32 C31 124.2(4) . . ?
O5 C32 C33 115.7(3) . . ?
C31 C32 C33 120.1(3) . . ?
N1 C1 C2 123.3(3) . . ?
N1 C1 H1 118.3 . . ?
C2 C1 H1 118.3 . . ?
C12 C13 C8 121.5(3) . . ?
C12 C13 H13 119.3 . . ?
C8 C13 H13 119.3 . . ?
C11 C12 C13 119.4(3) . . ?
C11 C12 H12 120.3 . . ?
C13 C12 H12 120.3 . . ?
O1 C6 C7 121.8(4) . . ?
O1 C6 C5 118.5(3) . . ?
C7 C6 C5 119.6(3) . . ?
C32 C31 C30 119.4(3) . . ?
C32 C31 H31 120.3 . . ?
C30 C31 H31 120.3 . . ?
C3 C2 C1 118.9(3) . . ?
C3 C2 H2 120.5 . . ?
C1 C2 H2 120.5 . . ?
C33 C34 C29 120.4(3) . . ?
C33 C34 H34 119.8 . . ?
C29 C34 H34 119.8 . . ?
C2 C3 C4 118.9(3) . . ?
C2 C3 H3 120.5 . . ?
C4 C3 H3 120.5 . . ?
O3 C21 H21A 109.5 . . ?
O3 C21 H21B 109.5 . . ?
H21A C21 H21B 109.5 . . ?
O3 C21 H21C 109.5 . . ?
H21A C21 H21C 109.5 . . ?
H21B C21 H21C 109.5 . . ?
O6 C42 H42A 109.5 . . ?
O6 C42 H42B 109.5 . . ?
H42A C42 H42B 109.5 . . ?
O6 C42 H42C 109.5 . . ?
H42A C42 H42C 109.5 . . ?
H42B C42 H42C 109.5 . . ?
C34 C33 C32 120.4(3) . . ?
C34 C33 H33 119.8 . . ?
C32 C33 H33 119.8 . . ?
C5 C4 C3 119.1(3) . . ?
C5 C4 H4 120.4 . . ?
C3 C4 H4 120.4 . . ?
O5 C35 H35A 109.5 . . ?
O5 C35 H35B 109.5 . . ?
H35A C35 H35B 109.5 . . ?
O5 C35 H35C 109.5 . . ?
H35A C35 H35C 109.5 . . ?
H35B C35 H35C 109.5 . . ?
O2 C14 H14A 109.5 . . ?
O2 C14 H14B 109.5 . . ?
H14A C14 H14B 109.5 . . ?
O2 C14 H14C 109.5 . . ?
H14A C14 H14C 109.5 . . ?
H14B C14 H14C 109.5 . . ?
O4 C28 H28A 109.5 . . ?
O4 C28 H28B 109.5 . . ?
H28A C28 H28B 109.5 . . ?
O4 C28 H28C 109.5 . . ?
H28A C28 H28C 109.5 . . ?
H28B C28 H28C 109.5 . . ?
C6 C7 H7A 109.5 . . ?
C6 C7 H7B 109.5 . . ?
H7A C7 H7B 109.5 . . ?
C6 C7 H7C 109.5 . . ?
H7A C7 H7C 109.5 . . ?
H7B C7 H7C 109.5 . . ?
O7 C49 H49A 109.5 . . ?
O7 C49 H49B 109.5 . . ?
H49A C49 H49B 109.5 . . ?
O7 C49 H49C 109.5 . . ?
H49A C49 H49C 109.5 . . ?
H49B C49 H49C 109.5 . . ?
F1 B1 F4 110.2(6) . . ?
F1 B1 F2 117.8(7) . . ?
F4 B1 F2 91.9(7) . . ?
F1 B1 F3 113.2(5) . . ?
F4 B1 F3 111.6(6) . . ?
F2 B1 F3 110.4(6) . . ?

loop_
_geom_bond_atom_site_label_1
_geom_bond_atom_site_label_2
_geom_bond_distance
_geom_bond_site_symmetry_2
_geom_bond_publ_flag
Cu1 N1 2.056(3) . ?
Cu1 P1 2.2535(8) . ?
Cu1 P2 2.2699(9) . ?
Cu1 O1 2.301(2) . ?
P1 C15 1.821(3) . ?
P1 C8 1.823(3) . ?
P1 C22 1.827(3) . ?
P2 C36 1.814(3) . ?
P2 C29 1.820(3) . ?
P2 C43 1.825(3) . ?
O3 C18 1.362(4) . ?
O3 C21 1.421(5) . ?
O6 C39 1.358(4) . ?
O6 C42 1.429(5) . ?
O1 C6 1.225(4) . ?
O4 C25 1.364(4) . ?
O4 C28 1.428(5) . ?
O7 C46 1.360(4) . ?
O7 C49 1.434(5) . ?
O2 C11 1.370(4) . ?
O2 C14 1.421(5) . ?
O5 C32 1.364(4) . ?
O5 C35 1.409(5) . ?
N1 C1 1.335(4) . ?
N1 C5 1.356(4) . ?
C23 C24 1.383(4) . ?
C23 C22 1.399(4) . ?
C23 H23 0.9500 . ?
C15 C20 1.387(4) . ?
C15 C16 1.401(4) . ?
C24 C25 1.396(5) . ?
C24 H24 0.9500 . ?
C22 C27 1.374(4) . ?
C47 C46 1.379(5) . ?
C47 C48 1.390(5) . ?
C47 H47 0.9500 . ?
C29 C30 1.379(5) . ?
C29 C34 1.404(5) . ?
C39 C38 1.382(5) . ?
C39 C40 1.397(5) . ?
C46 C45 1.396(5) . ?
C48 C43 1.389(4) . ?
C48 H48 0.9500 . ?
C38 C37 1.383(5) . ?
C38 H38 0.9500 . ?
C9 C10 1.385(5) . ?
C9 C8 1.394(4) . ?
C9 H9 0.9500 . ?
C16 C17 1.378(4) . ?
C16 H16 0.9500 . ?
C18 C19 1.381(5) . ?
C18 C17 1.392(5) . ?
C36 C41 1.391(5) . ?
C36 C37 1.391(4) . ?
C40 C41 1.383(5) . ?
C40 H40 0.9500 . ?
C44 C45 1.376(5) . ?
C44 C43 1.393(5) . ?
C44 H44 0.9500 . ?
C25 C26 1.381(5) . ?
C8 C13 1.387(4) . ?
C37 H37 0.9500 . ?
C11 C12 1.381(5) . ?
C11 C10 1.383(5) . ?
C10 H10 0.9500 . ?
C30 C31 1.393(5) . ?
C30 H30 0.9500 . ?
C20 C19 1.395(5) . ?
C20 H20 0.9500 . ?
C19 H19 0.9500 . ?
C45 H45 0.9500 . ?
C26 C27 1.388(5) . ?
C26 H26 0.9500 . ?
C17 H17 0.9500 . ?
C27 H27 0.9500 . ?
C41 H41 0.9500 . ?
C5 C4 1.377(5) . ?
C5 C6 1.492(5) . ?
C32 C31 1.376(5) . ?
C32 C33 1.385(6) . ?
C1 C2 1.388(5) . ?
C1 H1 0.9500 . ?
C13 C12 1.383(5) . ?
C13 H13 0.9500 . ?
C12 H12 0.9500 . ?
C6 C7 1.486(5) . ?
C31 H31 0.9500 . ?
C2 C3 1.367(5) . ?
C2 H2 0.9500 . ?
C34 C33 1.379(5) . ?
C34 H34 0.9500 . ?
C3 C4 1.379(6) . ?
C3 H3 0.9500 . ?
F3 B1 1.299(6) . ?
C21 H21A 0.9800 . ?
C21 H21B 0.9800 . ?
C21 H21C 0.9800 . ?
C42 H42A 0.9800 . ?
C42 H42B 0.9800 . ?
C42 H42C 0.9800 . ?
C33 H33 0.9500 . ?
C4 H4 0.9500 . ?
C35 H35A 0.9800 . ?
C35 H35B 0.9800 . ?
C35 H35C 0.9800 . ?
C14 H14A 0.9800 . ?
C14 H14B 0.9800 . ?
C14 H14C 0.9800 . ?
C28 H28A 0.9800 . ?
C28 H28B 0.9800 . ?
C28 H28C 0.9800 . ?
C7 H7A 0.9800 . ?
C7 H7B 0.9800 . ?
C7 H7C 0.9800 . ?
C49 H49A 0.9800 . ?
C49 H49B 0.9800 . ?
C49 H49C 0.9800 . ?
F1 B1 1.252(6) . ?
B1 F4 1.265(6) . ?
B1 F2 1.259(7) . ?

loop_
_geom_torsion_atom_site_label_1
_geom_torsion_atom_site_label_2
_geom_torsion_atom_site_label_3
_geom_torsion_atom_site_label_4
_geom_torsion
_geom_torsion_site_symmetry_1
_geom_torsion_site_symmetry_2
_geom_torsion_site_symmetry_3
_geom_torsion_site_symmetry_4
_geom_torsion_publ_flag
C8 P1 C15 C20 115.6(3) . . . . ?
C22 P1 C15 C20 -136.9(3) . . . . ?
Cu1 P1 C15 C20 -12.8(3) . . . . ?
C8 P1 C15 C16 -66.0(3) . . . . ?
C22 P1 C15 C16 41.5(3) . . . . ?
Cu1 P1 C15 C16 165.6(2) . . . . ?
C22 C23 C24 C25 1.0(5) . . . . ?
C24 C23 C22 C27 -1.5(4) . . . . ?
C24 C23 C22 P1 175.3(2) . . . . ?
C15 P1 C22 C27 101.0(3) . . . . ?
C8 P1 C22 C27 -151.5(2) . . . . ?
Cu1 P1 C22 C27 -23.6(3) . . . . ?
C15 P1 C22 C23 -75.7(3) . . . . ?
C8 P1 C22 C23 31.7(3) . . . . ?
Cu1 P1 C22 C23 159.6(2) . . . . ?
C36 P2 C29 C30 -13.2(3) . . . . ?
C43 P2 C29 C30 -122.4(3) . . . . ?
Cu1 P2 C29 C30 113.1(3) . . . . ?
C36 P2 C29 C34 174.1(3) . . . . ?
C43 P2 C29 C34 65.0(3) . . . . ?
Cu1 P2 C29 C34 -59.5(3) . . . . ?
C42 O6 C39 C38 179.4(3) . . . . ?
C42 O6 C39 C40 -1.8(5) . . . . ?
C49 O7 C46 C47 -4.4(5) . . . . ?
C49 O7 C46 C45 176.3(4) . . . . ?
C48 C47 C46 O7 178.1(3) . . . . ?
C48 C47 C46 C45 -2.6(5) . . . . ?
C46 C47 C48 C43 1.6(5) . . . . ?
O6 C39 C38 C37 178.2(3) . . . . ?
C40 C39 C38 C37 -0.7(5) . . . . ?
C20 C15 C16 C17 2.7(5) . . . . ?
P1 C15 C16 C17 -175.8(3) . . . . ?
C21 O3 C18 C19 6.0(5) . . . . ?
C21 O3 C18 C17 -173.8(3) . . . . ?
C29 P2 C36 C41 -63.4(3) . . . . ?
C43 P2 C36 C41 45.7(3) . . . . ?
Cu1 P2 C36 C41 176.6(2) . . . . ?
C29 P2 C36 C37 117.5(3) . . . . ?
C43 P2 C36 C37 -133.4(3) . . . . ?
Cu1 P2 C36 C37 -2.5(3) . . . . ?
O6 C39 C40 C41 -178.7(3) . . . . ?
C38 C39 C40 C41 0.1(5) . . . . ?
C28 O4 C25 C26 -0.5(5) . . . . ?
C28 O4 C25 C24 -179.2(3) . . . . ?
C23 C24 C25 O4 178.6(3) . . . . ?
C23 C24 C25 C26 -0.1(5) . . . . ?
C10 C9 C8 C13 1.2(5) . . . . ?
C10 C9 C8 P1 179.8(2) . . . . ?
C15 P1 C8 C13 -24.9(3) . . . . ?
C22 P1 C8 C13 -132.1(3) . . . . ?
Cu1 P1 C8 C13 102.0(3) . . . . ?
C15 P1 C8 C9 156.6(3) . . . . ?
C22 P1 C8 C9 49.4(3) . . . . ?
Cu1 P1 C8 C9 -76.5(3) . . . . ?
C39 C38 C37 C36 1.0(5) . . . . ?
C41 C36 C37 C38 -0.7(5) . . . . ?
P2 C36 C37 C38 178.5(2) . . . . ?
C14 O2 C11 C12 11.9(5) . . . . ?
C14 O2 C11 C10 -169.1(3) . . . . ?
O2 C11 C10 C9 -179.3(3) . . . . ?
C12 C11 C10 C9 -0.3(5) . . . . ?
C8 C9 C10 C11 -0.5(5) . . . . ?
C34 C29 C30 C31 -0.3(5) . . . . ?
P2 C29 C30 C31 -173.0(3) . . . . ?
C16 C15 C20 C19 -2.0(5) . . . . ?
P1 C15 C20 C19 176.5(3) . . . . ?
O3 C18 C19 C20 -178.2(3) . . . . ?
C17 C18 C19 C20 1.5(5) . . . . ?
C15 C20 C19 C18 -0.1(5) . . . . ?
C43 C44 C45 C46 -0.1(5) . . . . ?
O7 C46 C45 C44 -178.8(3) . . . . ?
C47 C46 C45 C44 1.9(5) . . . . ?
C47 C48 C43 C44 0.1(5) . . . . ?
C47 C48 C43 P2 -179.5(3) . . . . ?
C45 C44 C43 C48 -0.8(5) . . . . ?
C45 C44 C43 P2 178.8(3) . . . . ?
C36 P2 C43 C48 -84.5(3) . . . . ?
C29 P2 C43 C48 26.0(3) . . . . ?
Cu1 P2 C43 C48 144.2(2) . . . . ?
C36 P2 C43 C44 95.9(3) . . . . ?
C29 P2 C43 C44 -153.6(3) . . . . ?
Cu1 P2 C43 C44 -35.4(3) . . . . ?
O4 C25 C26 C27 -178.8(3) . . . . ?
C24 C25 C26 C27 -0.2(5) . . . . ?
C15 C16 C17 C18 -1.4(5) . . . . ?
O3 C18 C17 C16 179.0(3) . . . . ?
C19 C18 C17 C16 -0.8(5) . . . . ?
C23 C22 C27 C26 1.2(5) . . . . ?
P1 C22 C27 C26 -175.7(3) . . . . ?
C25 C26 C27 C22 -0.4(5) . . . . ?
C39 C40 C41 C36 0.2(5) . . . . ?
C37 C36 C41 C40 0.1(5) . . . . ?
P2 C36 C41 C40 -179.0(3) . . . . ?
C1 N1 C5 C4 1.4(5) . . . . ?
Cu1 N1 C5 C4 180.0(3) . . . . ?
C1 N1 C5 C6 -177.2(3) . . . . ?
Cu1 N1 C5 C6 1.4(4) . . . . ?
C35 O5 C32 C31 9.3(6) . . . . ?
C35 O5 C32 C33 -171.8(4) . . . . ?
C5 N1 C1 C2 -1.5(5) . . . . ?
Cu1 N1 C1 C2 180.0(2) . . . . ?
C9 C8 C13 C12 -1.1(5) . . . . ?
P1 C8 C13 C12 -179.6(3) . . . . ?
O2 C11 C12 C13 179.3(3) . . . . ?
C10 C11 C12 C13 0.4(5) . . . . ?
C8 C13 C12 C11 0.3(5) . . . . ?
Cu1 O1 C6 C7 -158.4(3) . . . . ?
Cu1 O1 C6 C5 19.3(4) . . . . ?
N1 C5 C6 O1 -15.3(5) . . . . ?
C4 C5 C6 O1 166.1(3) . . . . ?
N1 C5 C6 C7 162.5(3) . . . . ?
C4 C5 C6 C7 -16.1(5) . . . . ?
O5 C32 C31 C30 178.2(3) . . . . ?
C33 C32 C31 C30 -0.7(6) . . . . ?
C29 C30 C31 C32 0.5(5) . . . . ?
N1 C1 C2 C3 0.8(5) . . . . ?
C30 C29 C34 C33 0.3(5) . . . . ?
P2 C29 C34 C33 173.3(3) . . . . ?
C1 C2 C3 C4 0.2(5) . . . . ?
C29 C34 C33 C32 -0.4(6) . . . . ?
O5 C32 C33 C34 -178.3(4) . . . . ?
C31 C32 C33 C34 0.7(6) . . . . ?
N1 C5 C4 C3 -0.4(5) . . . . ?
C6 C5 C4 C3 178.0(3) . . . . ?
C2 C3 C4 C5 -0.4(5) . . . . ?
